data_7159662
loop_
_publ_author_name
'Wu, Long-Hui'
'Liu, Xia'
'Liu, Zhao-Wen'
'Chen, Zhi-Xi'
'Fu, Xin-Lei'
'Yang, Kai'

_publ_section_title
;
 Metal-free synthesis of difluoro/trifluoromethyl carbinol-containing
 chromones <i>via</i> tandem cyclization of <i>o</i>-hydroxyaryl
 enaminones.
;
_journal_issue 46
_journal_name_full 'Organic &amp; biomolecular chemistry'
_journal_page_first 9236
_journal_page_last 9241
_journal_paper_doi 10.1039/d3ob01582c
_journal_volume 21
_journal_year 2023
_chemical_formula_moiety 'C11 H7 Br F2 O3'
_chemical_formula_sum 'C11 H7 Br F2 O3'
_chemical_formula_weight 305.08
_space_group_crystal_system monoclinic
_space_group_IT_number 14
_space_group_name_Hall '-P 2ybc'
_space_group_name_H-M_alt 'P 1 21/c 1'
_atom_sites_solution_hydrogens geom
_atom_sites_solution_primary dual
_audit_creation_date 2023-10-18
_audit_creation_method
;
Olex2 1.5
(compiled 2023.08.24 svn.re1ec1418 for OlexSys, GUI svn.r6817)
;
_audit_update_record
;
2023-10-30 deposited with the CCDC.	2023-11-10 downloaded from the CCDC.
;
_cell_angle_alpha 90
_cell_angle_beta 101.874(12)
_cell_angle_gamma 90
_cell_formula_units_Z 4
_cell_length_a 11.4857(15)
_cell_length_b 9.7788(14)
_cell_length_c 9.6329(11)
_cell_measurement_reflns_used 1177
_cell_measurement_temperature 293(2)
_cell_measurement_theta_max 69.7230
_cell_measurement_theta_min 3.8650
_cell_volume 1058.8(2)
_computing_cell_refinement 'CrysAlisPro 1.171.38.41 (Rigaku OD, 2015)'
_computing_data_collection 'CrysAlisPro 1.171.38.41 (Rigaku OD, 2015)'
_computing_data_reduction 'CrysAlisPro 1.171.38.41 (Rigaku OD, 2015)'
_computing_molecular_graphics 'Olex2 1.5 (Dolomanov et al., 2009)'
_computing_publication_material 'Olex2 1.5 (Dolomanov et al., 2009)'
_computing_structure_refinement 'SHELXL 2018/3 (Sheldrick, 2015)'
_computing_structure_solution 'SHELXT 2014/5 (Sheldrick, 2014)'
_diffrn_ambient_temperature 293(2)
_diffrn_detector 'CCD plate'
_diffrn_detector_area_resol_mean 8.0606
_diffrn_detector_type Eos
_diffrn_measured_fraction_theta_full 0.980
_diffrn_measured_fraction_theta_max 0.954
_diffrn_measurement_details
;
List of Runs (angles in degrees, time in seconds):

  # Type    Start    End  Width  t~exp~   \w     \q     \k     \f   Frames
#--------------------------------------------------------------------------
  1  \w    -31.00  23.00   1.00    1.50    --   36.10 -57.00   0.00   54
  2  \w     -3.00  22.00   1.00    1.50    --   36.10 -99.00  90.00   25
  3  \w     21.00  62.00   1.00    1.50    --   36.10-125.00 120.00   41
  4  \w     34.00  88.00   1.00    1.50    --   36.10-125.00  30.00   54
  5  \w    105.00 130.00   1.00    2.00    --  108.00 -38.00  90.00   25
  6  \w     78.00 177.00   1.00    2.00    --  108.00  25.00 120.00   99
  7  \w     68.00 127.00   1.00    2.00    --  108.00 -50.00 -60.00   59
  8  \w     89.00 151.00   1.00    2.00    --  108.00  38.00-150.00   62
  9  \w     69.00 105.00   1.00    1.50    --   36.10  77.00-120.00   36
 10  \w     24.00  94.00   1.00    1.50    --   36.10  57.00 -60.00   70
 11  \w     42.00  87.00   1.00    2.00    --  108.00 -38.00  90.00   45
 12  \w     43.00 129.00   1.00    2.00    --  108.00 -63.00 150.00   86
 13  \w     41.00  82.00   1.00    2.00    --  108.00 -63.00  60.00   41
 14  \w     50.00  85.00   1.00    2.00    --  108.00 -63.00 -60.00   35
 15  \w     16.00  58.00   1.00    1.50    --   36.10  77.00-120.00   42
 16  \w    -62.00 -24.00   1.00    1.50    --  -33.50  77.00-120.00   38
;
_diffrn_measurement_device 'four-circle diffractometer'
_diffrn_measurement_device_type 'Xcalibur, Eos, Gemini'
_diffrn_measurement_method '\w scans'
_diffrn_orient_matrix_type 'CrysAlisPro convention (1999,Acta A55,543-557)'
_diffrn_orient_matrix_UB_11 0.0997433000
_diffrn_orient_matrix_UB_12 -0.0820733000
_diffrn_orient_matrix_UB_13 -0.0462545000
_diffrn_orient_matrix_UB_21 -0.0702706000
_diffrn_orient_matrix_UB_22 0.0021091000
_diffrn_orient_matrix_UB_23 -0.1546749000
_diffrn_orient_matrix_UB_31 0.0624767000
_diffrn_orient_matrix_UB_32 0.1344285000
_diffrn_orient_matrix_UB_33 -0.0257632000
_diffrn_radiation_monochromator graphite
_diffrn_radiation_probe x-ray
_diffrn_radiation_type 'Cu K\a'
_diffrn_radiation_wavelength 1.54184
_diffrn_reflns_av_R_equivalents 0.0527
_diffrn_reflns_av_unetI/netI 0.0722
_diffrn_reflns_Laue_measured_fraction_full 0.980
_diffrn_reflns_Laue_measured_fraction_max 0.954
_diffrn_reflns_limit_h_max 14
_diffrn_reflns_limit_h_min -10
_diffrn_reflns_limit_k_max 11
_diffrn_reflns_limit_k_min -10
_diffrn_reflns_limit_l_max 11
_diffrn_reflns_limit_l_min -11
_diffrn_reflns_number 3446
_diffrn_reflns_point_group_measured_fraction_full 0.980
_diffrn_reflns_point_group_measured_fraction_max 0.954
_diffrn_reflns_theta_full 67.684
_diffrn_reflns_theta_max 71.921
_diffrn_reflns_theta_min 3.933
_diffrn_source 'fine-focus sealed X-ray tube'
_diffrn_source_type 'Enhance (Cu) X-ray Source'
_exptl_absorpt_coefficient_mu 5.554
_exptl_absorpt_correction_T_max 1.00000
_exptl_absorpt_correction_T_min 0.17997
_exptl_absorpt_correction_type multi-scan
_exptl_absorpt_process_details
;
CrysAlisPro 1.171.38.41 (Rigaku Oxford Diffraction, 2015)
Empirical absorption correction using spherical harmonics,
 implemented in SCALE3 ABSPACK scaling algorithm.
;
_exptl_crystal_colour colourless
_exptl_crystal_colour_primary colourless
_exptl_crystal_density_diffrn 1.914
_exptl_crystal_description block
_exptl_crystal_F_000 600
_refine_diff_density_max 0.798
_refine_diff_density_min -0.981
_refine_diff_density_rms 0.177
_refine_ls_extinction_method none
_refine_ls_goodness_of_fit_ref 1.017
_refine_ls_hydrogen_treatment constr
_refine_ls_matrix_type full
_refine_ls_number_parameters 155
_refine_ls_number_reflns 1976
_refine_ls_number_restraints 0
_refine_ls_restrained_S_all 1.017
_refine_ls_R_factor_all 0.0867
_refine_ls_R_factor_gt 0.0679
_refine_ls_shift/su_max 0.001
_refine_ls_shift/su_mean 0.000
_refine_ls_structure_factor_coef Fsqd
_refine_ls_weighting_details 'w=1/[\s^2^(Fo^2^)+(0.1105P)^2^] where P=(Fo^2^+2Fc^2^)/3'
_refine_ls_weighting_scheme calc
_refine_ls_wR_factor_gt 0.1727
_refine_ls_wR_factor_ref 0.2021
_reflns_Friedel_coverage 0.000
_reflns_number_gt 1444
_reflns_number_total 1976
_reflns_threshold_expression 'I > 2\s(I)'
_cod_data_source_file d3ob01582c2.cif
_cod_data_source_block exp_13559
_cod_depositor_comments 'Adding full bibliography for 7159662.cif.'
_cod_database_code 7159662
_shelx_shelxl_version_number 2018/3
_shelx_space_group_comment
;
The symmetry employed for this shelxl refinement is uniquely defined
by the following loop, which should always be used as a source of
symmetry information in preference to the above space-group names.
They are only intended as comments.
;
_reflns_odcompleteness_completeness 97.92
_reflns_odcompleteness_iscentric 1
_reflns_odcompleteness_theta 66.97
_olex2_refinement_description
;
1. Fixed Uiso
 At 1.2 times of:
  All C(H) groups
 At 1.5 times of:
  All O(H) groups
2.a Ternary CH refined with riding coordinates:
 C10(H10), C11(H11)
2.b Aromatic/amide H refined with riding coordinates:
 C1(H1), C3(H3A), C4(H4), C7(H7)
2.c Idealised tetrahedral OH refined as rotating group:
 O3(H3)
;
_olex2_submission_special_instructions 'No special instructions were received'
_oxdiff_exptl_absorpt_empirical_details
;
Empirical correction (ABSPACK) includes:
- Absorption correction using spherical harmonics
- Frame scaling
;
_oxdiff_exptl_absorpt_empirical_full_max 6.268
_oxdiff_exptl_absorpt_empirical_full_min 0.430

loop_
_space_group_symop_operation_xyz
'x, y, z'
'-x, y+1/2, -z+1/2'
'-x, -y, -z'
'x, -y-1/2, z-1/2'

loop_
_atom_site_label
_atom_site_type_symbol
_atom_site_fract_x
_atom_site_fract_y
_atom_site_fract_z
_atom_site_U_iso_or_equiv
_atom_site_adp_type
_atom_site_occupancy
_atom_site_site_symmetry_order
_atom_site_calc_flag
_atom_site_refinement_flags_posn
_atom_site_refinement_flags_adp
_atom_site_refinement_flags_occupancy
_atom_site_disorder_assembly
_atom_site_disorder_group
Br1 Br 1.08520(6) 0.76547(8) 1.02374(7) 0.0557(3) Uani 1 1 d . . . . .
F1 F 0.3866(5) 0.7724(5) 0.4671(5) 0.0709(13) Uani 1 1 d . . . . .
F2 F 0.3247(4) 0.7175(6) 0.2479(5) 0.0791(15) Uani 1 1 d . . . . .
O1 O 0.7520(4) 0.9289(4) 0.6141(5) 0.0519(11) Uani 1 1 d . . . . .
O2 O 0.6562(4) 0.5465(5) 0.4608(5) 0.0530(11) Uani 1 1 d . . . . .
O3 O 0.4969(5) 0.9116(6) 0.2679(6) 0.0783(17) Uani 1 1 d . . . . .
H3 H 0.437174 0.910296 0.204364 0.118 Uiso 1 1 calc R U . . .
C1 C 0.8965(5) 0.8433(6) 0.7998(6) 0.0419(13) Uani 1 1 d . . . . .
H1 H 0.913462 0.932432 0.831156 0.050 Uiso 1 1 calc R U . . .
C2 C 0.9571(5) 0.7354(6) 0.8680(5) 0.0381(13) Uani 1 1 d . . . . .
C3 C 0.9301(6) 0.5996(7) 0.8244(6) 0.0482(14) Uani 1 1 d . . . . .
H3A H 0.972125 0.527117 0.873490 0.058 Uiso 1 1 calc R U . . .
C4 C 0.8397(5) 0.5758(6) 0.7068(6) 0.0455(14) Uani 1 1 d . . . . .
H4 H 0.820727 0.486761 0.676416 0.055 Uiso 1 1 calc R U . . .
C5 C 0.7776(5) 0.6857(6) 0.6346(6) 0.0392(12) Uani 1 1 d . . . . .
C6 C 0.8075(5) 0.8153(7) 0.6807(6) 0.0397(13) Uani 1 1 d . . . . .
C7 C 0.6647(6) 0.9081(7) 0.4979(7) 0.0531(16) Uani 1 1 d . . . . .
H7 H 0.628434 0.985240 0.451718 0.064 Uiso 1 1 calc R U . . .
C8 C 0.6262(5) 0.7865(6) 0.4438(6) 0.0396(12) Uani 1 1 d . . . . .
C9 C 0.6829(5) 0.6628(6) 0.5072(6) 0.0381(12) Uani 1 1 d . . . . .
C10 C 0.5248(6) 0.7762(7) 0.3177(6) 0.0476(15) Uani 1 1 d . . . . .
H10 H 0.549631 0.722237 0.243148 0.057 Uiso 1 1 calc R U . . .
C11 C 0.4192(5) 0.7112(7) 0.3572(6) 0.0457(14) Uani 1 1 d . . . . .
H11 H 0.437349 0.615069 0.381048 0.055 Uiso 1 1 calc R U . . .

loop_
_atom_site_aniso_label
_atom_site_aniso_U_11
_atom_site_aniso_U_22
_atom_site_aniso_U_33
_atom_site_aniso_U_23
_atom_site_aniso_U_13
_atom_site_aniso_U_12
Br1 0.0489(5) 0.0653(6) 0.0470(5) 0.0004(3) -0.0041(3) -0.0045(3)
F1 0.070(3) 0.079(3) 0.072(3) -0.016(2) 0.034(2) -0.004(2)
F2 0.045(2) 0.121(5) 0.064(3) 0.013(3) -0.0071(19) -0.018(2)
O1 0.061(3) 0.029(2) 0.057(2) 0.0007(19) -0.0069(19) 0.000(2)
O2 0.060(3) 0.041(3) 0.052(2) -0.013(2) -0.0025(19) -0.008(2)
O3 0.067(3) 0.075(4) 0.077(4) 0.039(3) -0.021(2) -0.018(3)
C1 0.052(3) 0.034(3) 0.039(3) -0.005(2) 0.007(2) -0.005(3)
C2 0.035(3) 0.049(4) 0.028(2) 0.001(2) 0.001(2) -0.001(2)
C3 0.057(4) 0.040(4) 0.047(3) 0.000(3) 0.009(3) -0.001(3)
C4 0.052(3) 0.032(3) 0.051(3) -0.003(3) 0.007(3) 0.000(3)
C5 0.038(3) 0.040(3) 0.040(3) 0.004(2) 0.009(2) -0.001(2)
C6 0.038(3) 0.044(3) 0.038(3) 0.006(2) 0.010(2) 0.003(2)
C7 0.052(3) 0.049(4) 0.055(4) 0.008(3) 0.001(3) 0.004(3)
C8 0.039(3) 0.042(3) 0.037(3) 0.005(2) 0.007(2) -0.003(3)
C9 0.041(3) 0.040(3) 0.034(3) -0.002(2) 0.009(2) -0.003(3)
C10 0.049(3) 0.054(4) 0.036(3) 0.006(3) -0.001(2) -0.003(3)
C11 0.042(3) 0.050(4) 0.043(3) -0.001(3) 0.004(2) -0.002(3)

loop_
_atom_type_symbol
_atom_type_description
_atom_type_scat_dispersion_real
_atom_type_scat_dispersion_imag
_atom_type_scat_source
C C 0.0181 0.0091 'International Tables Vol C Tables 4.2.6.8 and 6.1.1.4'
H H 0.0000 0.0000 'International Tables Vol C Tables 4.2.6.8 and 6.1.1.4'
Br Br -0.6763 1.2805 'International Tables Vol C Tables 4.2.6.8 and 6.1.1.4'
F F 0.0727 0.0534 'International Tables Vol C Tables 4.2.6.8 and 6.1.1.4'
O O 0.0492 0.0322 'International Tables Vol C Tables 4.2.6.8 and 6.1.1.4'

loop_
_geom_angle_atom_site_label_1
_geom_angle_atom_site_label_2
_geom_angle_atom_site_label_3
_geom_angle
_geom_angle_site_symmetry_1
_geom_angle_site_symmetry_3
_geom_angle_publ_flag
C7 O1 C6 117.2(5) . . ?
C10 O3 H3 109.5 . . ?
C2 C1 H1 121.3 . . ?
C2 C1 C6 117.4(6) . . ?
C6 C1 H1 121.3 . . ?
C1 C2 Br1 120.0(5) . . ?
C1 C2 C3 122.0(5) . . ?
C3 C2 Br1 118.0(4) . . ?
C2 C3 H3A 120.6 . . ?
C4 C3 C2 118.9(6) . . ?
C4 C3 H3A 120.6 . . ?
C3 C4 H4 120.1 . . ?
C3 C4 C5 119.8(6) . . ?
C5 C4 H4 120.1 . . ?
C4 C5 C9 120.7(6) . . ?
C6 C5 C4 119.0(6) . . ?
C6 C5 C9 120.2(6) . . ?
O1 C6 C1 114.6(6) . . ?
C5 C6 O1 122.6(5) . . ?
C5 C6 C1 122.8(6) . . ?
O1 C7 H7 117.1 . . ?
C8 C7 O1 125.8(6) . . ?
C8 C7 H7 117.1 . . ?
C7 C8 C9 119.7(6) . . ?
C7 C8 C10 120.9(6) . . ?
C9 C8 C10 119.4(6) . . ?
O2 C9 C5 121.6(6) . . ?
O2 C9 C8 124.0(6) . . ?
C8 C9 C5 114.4(5) . . ?
O3 C10 C8 107.1(5) . . ?
O3 C10 H10 109.5 . . ?
O3 C10 C11 110.2(6) . . ?
C8 C10 H10 109.5 . . ?
C11 C10 C8 111.1(5) . . ?
C11 C10 H10 109.5 . . ?
F1 C11 F2 106.7(6) . . ?
F1 C11 C10 112.8(6) . . ?
F1 C11 H11 109.0 . . ?
F2 C11 C10 110.4(5) . . ?
F2 C11 H11 109.0 . . ?
C10 C11 H11 109.0 . . ?

loop_
_geom_bond_atom_site_label_1
_geom_bond_atom_site_label_2
_geom_bond_distance
_geom_bond_site_symmetry_2
_geom_bond_publ_flag
Br1 C2 1.896(5) . ?
F1 C11 1.335(7) . ?
F2 C11 1.349(8) . ?
O1 C6 1.373(7) . ?
O1 C7 1.355(8) . ?
O2 C9 1.237(7) . ?
O3 H3 0.8200 . ?
O3 C10 1.422(8) . ?
C1 H1 0.9300 . ?
C1 C2 1.357(8) . ?
C1 C6 1.397(8) . ?
C2 C3 1.407(8) . ?
C3 H3A 0.9300 . ?
C3 C4 1.390(9) . ?
C4 H4 0.9300 . ?
C4 C5 1.394(9) . ?
C5 C6 1.364(9) . ?
C5 C9 1.480(8) . ?
C7 H7 0.9300 . ?
C7 C8 1.337(9) . ?
C8 C9 1.448(8) . ?
C8 C10 1.504(8) . ?
C10 H10 0.9800 . ?
C10 C11 1.486(9) . ?
C11 H11 0.9800 . ?

loop_
_geom_torsion_atom_site_label_1
_geom_torsion_atom_site_label_2
_geom_torsion_atom_site_label_3
_geom_torsion_atom_site_label_4
_geom_torsion
_geom_torsion_site_symmetry_1
_geom_torsion_site_symmetry_2
_geom_torsion_site_symmetry_3
_geom_torsion_site_symmetry_4
_geom_torsion_publ_flag
Br1 C2 C3 C4 -177.4(4) . . . . ?
O1 C7 C8 C9 -2.8(10) . . . . ?
O1 C7 C8 C10 177.2(6) . . . . ?
O3 C10 C11 F1 -65.1(7) . . . . ?
O3 C10 C11 F2 54.2(7) . . . . ?
C1 C2 C3 C4 0.9(9) . . . . ?
C2 C1 C6 O1 -178.2(5) . . . . ?
C2 C1 C6 C5 2.2(9) . . . . ?
C2 C3 C4 C5 -0.1(9) . . . . ?
C3 C4 C5 C6 0.4(9) . . . . ?
C3 C4 C5 C9 178.6(5) . . . . ?
C4 C5 C6 O1 178.9(5) . . . . ?
C4 C5 C6 C1 -1.5(8) . . . . ?
C4 C5 C9 O2 -0.2(8) . . . . ?
C4 C5 C9 C8 179.9(5) . . . . ?
C6 O1 C7 C8 1.4(10) . . . . ?
C6 C1 C2 Br1 176.4(4) . . . . ?
C6 C1 C2 C3 -1.9(9) . . . . ?
C6 C5 C9 O2 178.0(5) . . . . ?
C6 C5 C9 C8 -1.9(7) . . . . ?
C7 O1 C6 C1 -179.9(5) . . . . ?
C7 O1 C6 C5 -0.3(8) . . . . ?
C7 C8 C9 O2 -177.1(6) . . . . ?
C7 C8 C9 C5 2.8(8) . . . . ?
C7 C8 C10 O3 7.0(8) . . . . ?
C7 C8 C10 C11 -113.4(7) . . . . ?
C8 C10 C11 F1 53.4(8) . . . . ?
C8 C10 C11 F2 172.6(6) . . . . ?
C9 C5 C6 O1 0.7(8) . . . . ?
C9 C5 C6 C1 -179.7(5) . . . . ?
C9 C8 C10 O3 -173.0(5) . . . . ?
C9 C8 C10 C11 66.6(7) . . . . ?
C10 C8 C9 O2 2.9(8) . . . . ?
C10 C8 C9 C5 -177.2(5) . . . . ?
